data_4104967
loop_
_publ_author_name
'Jennifer L. McBee'
'Jose Escalada'
'T. Don Tilley'

_publ_section_title
;
 High Oxidation State Rhodium and Iridium Bis(silyl)dihydride Complexes
 Supported by a Chelating Pyridyl-Pyrrolide Ligand
;
_journal_name_full 'Journal of the American Chemical Society'
_journal_page_first 12703
_journal_page_last 12713
_journal_paper_doi 10.1021/ja9035169
_journal_volume 131
_journal_year 2009
_chemical_formula_moiety 'C57 H45 N2 Rh Si2'
_chemical_formula_sum 'C57 H45 N2 Rh Si2'
_chemical_formula_weight 917.04
_chemical_name_systematic
; 
 ? 
;
_space_group_IT_number 14
_symmetry_cell_setting monoclinic
_symmetry_space_group_name_Hall '-P 2yn'
_symmetry_space_group_name_H-M 'P 1 21/n 1'
_atom_sites_solution_hydrogens geom
_atom_sites_solution_primary direct
_atom_sites_solution_secondary difmap
_audit_creation_method SHELXL-97
_cell_angle_alpha 90.00
_cell_angle_beta 93.571(2)
_cell_angle_gamma 90.00
_cell_formula_units_Z 4
_cell_length_a 11.8170(10)
_cell_length_b 15.419(2)
_cell_length_c 25.088(3)
_cell_measurement_reflns_used 1636
_cell_measurement_temperature 173(2)
_cell_measurement_theta_max 20.648
_cell_measurement_theta_min 2.283
_cell_volume 4562.3(9)
_computing_structure_refinement 'SHELXL-97 (Sheldrick, 2008)'
_computing_structure_solution 'SHELXS-97 (Sheldrick, 2008)'
_diffrn_ambient_temperature 173(2)
_diffrn_measured_fraction_theta_full 0.997
_diffrn_measured_fraction_theta_max 0.997
_diffrn_measurement_device_type 'Bruker p4'
_diffrn_measurement_method 'omega and phi scans'
_diffrn_radiation_monochromator graphite
_diffrn_radiation_source 'fine-focus sealed tube'
_diffrn_radiation_type MoK\a
_diffrn_radiation_wavelength 0.71070
_diffrn_reflns_av_R_equivalents 0.0871
_diffrn_reflns_av_sigmaI/netI 0.1025
_diffrn_reflns_limit_h_max 11
_diffrn_reflns_limit_h_min -13
_diffrn_reflns_limit_k_max 17
_diffrn_reflns_limit_k_min -13
_diffrn_reflns_limit_l_max 24
_diffrn_reflns_limit_l_min -27
_diffrn_reflns_number 19892
_diffrn_reflns_theta_full 23.26
_diffrn_reflns_theta_max 23.26
_diffrn_reflns_theta_min 2.10
_exptl_absorpt_coefficient_mu 0.468
_exptl_absorpt_correction_T_max 0.97
_exptl_absorpt_correction_T_min 0.85
_exptl_absorpt_correction_type multi-scan
_exptl_absorpt_process_details 'sadabs, 2004'
_exptl_crystal_colour red
_exptl_crystal_density_diffrn 1.335
_exptl_crystal_description plate
_exptl_crystal_F_000 1896
_exptl_crystal_size_max 0.09
_exptl_crystal_size_mid 0.055
_exptl_crystal_size_min 0.045
_refine_diff_density_max 0.753
_refine_diff_density_min -0.361
_refine_diff_density_rms 0.087
_refine_ls_extinction_method none
_refine_ls_goodness_of_fit_ref 0.958
_refine_ls_hydrogen_treatment constr
_refine_ls_matrix_type full
_refine_ls_number_parameters 559
_refine_ls_number_reflns 6538
_refine_ls_number_restraints 0
_refine_ls_restrained_S_all 0.958
_refine_ls_R_factor_all 0.1003
_refine_ls_R_factor_gt 0.0497
_refine_ls_shift/su_max 0.001
_refine_ls_shift/su_mean 0.000
_refine_ls_structure_factor_coef Fsqd
_refine_ls_weighting_details 'calc w=1/[\s^2^(Fo^2^)+(0.0530P)^2^+0.0000P] where P=(Fo^2^+2Fc^2^)/3'
_refine_ls_weighting_scheme calc
_refine_ls_wR_factor_gt 0.0966
_refine_ls_wR_factor_ref 0.1127
_reflns_number_gt 4183
_reflns_number_total 6538
_reflns_threshold_expression >2sigma(I)
_cod_data_source_file ja9035169_si_004.cif
_cod_data_source_block shelxl
_cod_original_sg_symbol_Hall '-p 2yn'
_cod_database_code 4104967

loop_
_symmetry_equiv_pos_as_xyz
'x, y, z'
'-x+1/2, y+1/2, -z+1/2'
'-x, -y, -z'
'x-1/2, -y-1/2, z-1/2'

loop_
_atom_site_label
_atom_site_type_symbol
_atom_site_fract_x
_atom_site_fract_y
_atom_site_fract_z
_atom_site_U_iso_or_equiv
_atom_site_adp_type
_atom_site_occupancy
_atom_site_symmetry_multiplicity
_atom_site_calc_flag
_atom_site_refinement_flags
Rh1 Rh 0.47851(3) 0.23062(3) 0.348061(17) 0.02286(14) Uani 1 1 d .
Si1 Si 0.38093(13) 0.36107(10) 0.34704(6) 0.0255(4) Uani 1 1 d .
Si2 Si 0.46497(12) 0.14793(10) 0.42554(6) 0.0252(4) Uani 1 1 d .
N1 N 0.5867(3) 0.2369(3) 0.28795(17) 0.0227(10) Uani 1 1 d .
N2 N 0.3848(3) 0.1632(3) 0.28437(17) 0.0239(11) Uani 1 1 d .
C1 C 0.2828(5) 0.1256(3) 0.2866(2) 0.0280(14) Uani 1 1 d .
H1 H 0.2516 0.1217 0.3196 0.034 Uiso 1 1 calc R
C2 C 0.2223(5) 0.0927(3) 0.2431(2) 0.0271(14) Uani 1 1 d .
H2 H 0.1509 0.0684 0.2460 0.033 Uiso 1 1 calc R
C3 C 0.2715(5) 0.0971(4) 0.1947(2) 0.0353(15) Uani 1 1 d .
H3 H 0.2329 0.0751 0.1643 0.042 Uiso 1 1 calc R
C4 C 0.3761(5) 0.1334(3) 0.1910(2) 0.0318(14) Uani 1 1 d .
H4 H 0.4097 0.1342 0.1585 0.038 Uiso 1 1 calc R
C5 C 0.4323(4) 0.1693(3) 0.2365(2) 0.0222(13) Uani 1 1 d .
C6 C 0.5398(4) 0.2146(3) 0.2380(2) 0.0203(12) Uani 1 1 d .
C7 C 0.6107(4) 0.2425(3) 0.1984(2) 0.0235(13) Uani 1 1 d .
C8 C 0.7041(4) 0.2810(3) 0.2261(2) 0.0232(13) Uani 1 1 d .
H8 H 0.7667 0.3047 0.2107 0.028 Uiso 1 1 calc R
C9 C 0.6880(4) 0.2780(3) 0.2803(2) 0.0224(12) Uani 1 1 d .
C10 C 0.5922(4) 0.2389(3) 0.1393(2) 0.0247(13) Uani 1 1 d .
C11 C 0.6748(5) 0.2089(4) 0.1080(2) 0.0376(16) Uani 1 1 d .
H11 H 0.7413 0.1865 0.1243 0.045 Uiso 1 1 calc R
C12 C 0.6619(5) 0.2109(4) 0.0535(2) 0.0476(18) Uani 1 1 d .
H12 H 0.7203 0.1912 0.0334 0.057 Uiso 1 1 calc R
C13 C 0.5655(5) 0.2410(4) 0.0284(2) 0.0398(16) Uani 1 1 d .
H13 H 0.5562 0.2404 -0.0087 0.048 Uiso 1 1 calc R
C14 C 0.4805(5) 0.2729(4) 0.0586(2) 0.0417(16) Uani 1 1 d .
H14 H 0.4143 0.2949 0.0418 0.050 Uiso 1 1 calc R
C15 C 0.4939(5) 0.2721(4) 0.1133(2) 0.0342(14) Uani 1 1 d .
H15 H 0.4367 0.2940 0.1333 0.041 Uiso 1 1 calc R
C16 C 0.7624(4) 0.3106(4) 0.3250(2) 0.0262(13) Uani 1 1 d .
C17 C 0.7875(4) 0.2598(4) 0.3702(2) 0.0372(15) Uani 1 1 d .
H17 H 0.7551 0.2050 0.3724 0.045 Uiso 1 1 calc R
C18 C 0.8589(5) 0.2889(4) 0.4117(2) 0.0421(17) Uani 1 1 d .
H18 H 0.8755 0.2539 0.4413 0.050 Uiso 1 1 calc R
C19 C 0.9056(5) 0.3704(5) 0.4089(3) 0.0480(18) Uani 1 1 d .
H19 H 0.9532 0.3907 0.4372 0.058 Uiso 1 1 calc R
C20 C 0.8831(5) 0.4216(4) 0.3657(3) 0.0430(17) Uani 1 1 d .
H20 H 0.9162 0.4761 0.3641 0.052 Uiso 1 1 calc R
C21 C 0.8104(4) 0.3923(4) 0.3238(2) 0.0317(14) Uani 1 1 d .
H21 H 0.7938 0.4282 0.2946 0.038 Uiso 1 1 calc R
C22 C 0.4732(4) 0.4448(3) 0.3161(2) 0.0242(13) Uani 1 1 d .
C23 C 0.5039(4) 0.5207(3) 0.3437(2) 0.0327(15) Uani 1 1 d .
H23 H 0.4807 0.5287 0.3782 0.039 Uiso 1 1 calc R
C24 C 0.5684(5) 0.5846(4) 0.3209(3) 0.0406(16) Uani 1 1 d .
H24 H 0.5877 0.6347 0.3401 0.049 Uiso 1 1 calc R
C25 C 0.6032(5) 0.5740(4) 0.2706(3) 0.0378(16) Uani 1 1 d .
H25 H 0.6464 0.6169 0.2554 0.045 Uiso 1 1 calc R
C26 C 0.5746(4) 0.4997(4) 0.2419(2) 0.0343(15) Uani 1 1 d .
H26 H 0.5979 0.4926 0.2074 0.041 Uiso 1 1 calc R
C27 C 0.5107(4) 0.4358(3) 0.2650(2) 0.0268(14) Uani 1 1 d .
H27 H 0.4926 0.3857 0.2457 0.032 Uiso 1 1 calc R
C28 C 0.2483(4) 0.3424(3) 0.3027(2) 0.0259(13) Uani 1 1 d .
C29 C 0.2326(5) 0.3686(4) 0.2497(2) 0.0343(15) Uani 1 1 d .
H29 H 0.2900 0.3992 0.2343 0.041 Uiso 1 1 calc R
C30 C 0.1346(5) 0.3504(4) 0.2195(2) 0.0390(16) Uani 1 1 d .
H30 H 0.1273 0.3677 0.1839 0.047 Uiso 1 1 calc R
C31 C 0.0478(5) 0.3073(4) 0.2411(3) 0.0408(16) Uani 1 1 d .
H31 H -0.0190 0.2969 0.2205 0.049 Uiso 1 1 calc R
C32 C 0.0585(5) 0.2792(4) 0.2931(3) 0.0374(15) Uani 1 1 d .
H32 H 0.0005 0.2479 0.3075 0.045 Uiso 1 1 calc R
C33 C 0.1573(5) 0.2983(3) 0.3240(2) 0.0335(15) Uani 1 1 d .
H33 H 0.1633 0.2814 0.3597 0.040 Uiso 1 1 calc R
C34 C 0.3349(5) 0.4064(3) 0.4120(2) 0.0266(14) Uani 1 1 d .
C35 C 0.4068(5) 0.4066(4) 0.4576(2) 0.0361(15) Uani 1 1 d .
H35 H 0.4772 0.3798 0.4568 0.043 Uiso 1 1 calc R
C36 C 0.3773(6) 0.4453(4) 0.5047(2) 0.0449(17) Uani 1 1 d .
H36 H 0.4266 0.4426 0.5351 0.054 Uiso 1 1 calc R
C37 C 0.2747(6) 0.4877(4) 0.5064(3) 0.0516(19) Uani 1 1 d .
H37 H 0.2553 0.5152 0.5376 0.062 Uiso 1 1 calc R
C38 C 0.2018(6) 0.4888(4) 0.4620(3) 0.0473(18) Uani 1 1 d .
H38 H 0.1323 0.5169 0.4630 0.057 Uiso 1 1 calc R
C39 C 0.2306(5) 0.4486(4) 0.4157(3) 0.0386(16) Uani 1 1 d .
H39 H 0.1793 0.4495 0.3860 0.046 Uiso 1 1 calc R
C40 C 0.3290(4) 0.0839(4) 0.4275(2) 0.0258(14) Uani 1 1 d .
C41 C 0.3255(5) -0.0042(4) 0.4167(2) 0.0311(14) Uani 1 1 d .
H41 H 0.3926 -0.0342 0.4124 0.037 Uiso 1 1 calc R
C42 C 0.2232(5) -0.0481(4) 0.4121(2) 0.0420(16) Uani 1 1 d .
H42 H 0.2222 -0.1072 0.4046 0.050 Uiso 1 1 calc R
C43 C 0.1226(5) -0.0050(4) 0.4187(2) 0.0403(16) Uani 1 1 d .
H43 H 0.0543 -0.0350 0.4158 0.048 Uiso 1 1 calc R
C44 C 0.1238(5) 0.0825(4) 0.4295(2) 0.0411(16) Uani 1 1 d .
H44 H 0.0563 0.1122 0.4337 0.049 Uiso 1 1 calc R
C45 C 0.2263(5) 0.1260(4) 0.4342(2) 0.0325(15) Uani 1 1 d .
H45 H 0.2268 0.1850 0.4421 0.039 Uiso 1 1 calc R
C46 C 0.5053(4) 0.1968(3) 0.4929(2) 0.0232(13) Uani 1 1 d .
C47 C 0.6020(5) 0.2481(3) 0.5006(2) 0.0332(15) Uani 1 1 d .
H47 H 0.6441 0.2609 0.4715 0.040 Uiso 1 1 calc R
C48 C 0.6371(5) 0.2806(4) 0.5503(2) 0.0365(15) Uani 1 1 d .
H48 H 0.7019 0.3148 0.5545 0.044 Uiso 1 1 calc R
C49 C 0.5748(5) 0.2614(4) 0.5934(2) 0.0344(14) Uani 1 1 d .
H49 H 0.5979 0.2824 0.6271 0.041 Uiso 1 1 calc R
C50 C 0.4779(5) 0.2111(4) 0.5868(2) 0.0344(15) Uani 1 1 d .
H50 H 0.4352 0.1993 0.6158 0.041 Uiso 1 1 calc R
C51 C 0.4449(5) 0.1785(3) 0.5372(2) 0.0293(14) Uani 1 1 d .
H51 H 0.3809 0.1435 0.5333 0.035 Uiso 1 1 calc R
C52 C 0.5816(5) 0.0735(3) 0.4063(2) 0.0256(13) Uani 1 1 d .
C53 C 0.5773(5) 0.0301(3) 0.3570(2) 0.0339(15) Uani 1 1 d .
H53 H 0.5153 0.0386 0.3330 0.041 Uiso 1 1 calc R
C54 C 0.6635(5) -0.0253(4) 0.3434(2) 0.0371(16) Uani 1 1 d .
H54 H 0.6594 -0.0527 0.3103 0.045 Uiso 1 1 calc R
C55 C 0.7554(5) -0.0394(4) 0.3791(3) 0.0398(16) Uani 1 1 d .
H55 H 0.8124 -0.0776 0.3705 0.048 Uiso 1 1 calc R
C56 C 0.7622(5) 0.0026(4) 0.4266(3) 0.0361(15) Uani 1 1 d .
H56 H 0.8248 -0.0066 0.4503 0.043 Uiso 1 1 calc R
C57 C 0.6772(5) 0.0591(3) 0.4407(2) 0.0309(14) Uani 1 1 d .
H57 H 0.6842 0.0877 0.4734 0.037 Uiso 1 1 calc R

loop_
_atom_site_aniso_label
_atom_site_aniso_U_11
_atom_site_aniso_U_22
_atom_site_aniso_U_33
_atom_site_aniso_U_23
_atom_site_aniso_U_13
_atom_site_aniso_U_12
Rh1 0.0215(2) 0.0248(2) 0.0224(3) -0.0008(2) 0.00245(17) -0.0025(2)
Si1 0.0274(9) 0.0242(9) 0.0246(10) -0.0017(7) -0.0010(7) -0.0028(7)
Si2 0.0253(9) 0.0255(9) 0.0249(10) -0.0017(7) 0.0021(7) -0.0018(7)
N1 0.021(2) 0.022(2) 0.025(3) -0.001(2) 0.001(2) -0.001(2)
N2 0.025(3) 0.019(3) 0.027(3) 0.002(2) 0.002(2) -0.001(2)
C1 0.032(4) 0.028(3) 0.026(4) 0.001(3) 0.010(3) -0.005(3)
C2 0.024(3) 0.028(3) 0.029(4) -0.006(3) 0.002(3) -0.005(3)
C3 0.032(4) 0.039(4) 0.034(4) -0.008(3) -0.009(3) -0.002(3)
C4 0.033(4) 0.038(4) 0.025(4) -0.007(3) 0.005(3) -0.003(3)
C5 0.024(3) 0.023(3) 0.019(3) 0.003(2) 0.002(3) 0.009(3)
C6 0.021(3) 0.018(3) 0.022(3) 0.004(2) 0.002(2) -0.001(2)
C7 0.026(3) 0.024(3) 0.021(3) 0.000(2) 0.003(2) 0.005(2)
C8 0.020(3) 0.026(3) 0.023(3) 0.003(3) 0.005(2) -0.002(3)
C9 0.019(3) 0.022(3) 0.027(3) 0.002(3) 0.000(2) 0.002(3)
C10 0.026(3) 0.023(3) 0.025(3) 0.002(2) 0.006(3) -0.003(3)
C11 0.022(3) 0.059(5) 0.031(4) -0.002(3) 0.001(3) 0.016(3)
C12 0.037(4) 0.075(5) 0.032(4) -0.009(3) 0.011(3) 0.019(4)
C13 0.036(4) 0.058(4) 0.026(4) -0.002(3) 0.002(3) 0.001(3)
C14 0.034(4) 0.052(4) 0.038(4) 0.006(3) -0.008(3) 0.010(3)
C15 0.037(4) 0.039(3) 0.027(4) 0.001(3) 0.006(3) 0.010(3)
C16 0.020(3) 0.038(3) 0.021(3) -0.001(3) 0.004(3) -0.002(3)
C17 0.020(3) 0.056(4) 0.036(4) 0.008(3) 0.002(3) -0.006(3)
C18 0.028(4) 0.078(5) 0.020(4) 0.007(3) -0.003(3) 0.000(4)
C19 0.037(4) 0.076(5) 0.031(4) -0.020(4) 0.003(3) -0.012(4)
C20 0.034(4) 0.042(4) 0.053(5) -0.013(3) 0.000(3) -0.010(3)
C21 0.029(3) 0.035(4) 0.031(4) 0.001(3) 0.001(3) -0.007(3)
C22 0.019(3) 0.022(3) 0.032(4) 0.001(3) -0.003(3) 0.002(2)
C23 0.036(4) 0.031(4) 0.030(4) 0.001(3) -0.002(3) 0.000(3)
C24 0.041(4) 0.028(4) 0.053(5) -0.002(3) -0.002(3) -0.007(3)
C25 0.028(4) 0.027(4) 0.059(5) 0.009(3) 0.007(3) -0.006(3)
C26 0.030(4) 0.040(4) 0.035(4) 0.002(3) 0.011(3) 0.010(3)
C27 0.027(3) 0.024(3) 0.029(4) -0.001(3) 0.000(3) 0.005(3)
C28 0.027(3) 0.016(3) 0.034(4) -0.007(3) 0.003(3) 0.001(3)
C29 0.035(4) 0.033(4) 0.035(4) 0.000(3) 0.004(3) 0.000(3)
C30 0.038(4) 0.052(4) 0.025(4) 0.002(3) -0.010(3) -0.004(3)
C31 0.028(4) 0.047(4) 0.045(5) -0.010(3) -0.015(3) 0.003(3)
C32 0.021(3) 0.034(4) 0.057(5) -0.001(3) 0.002(3) -0.005(3)
C33 0.030(4) 0.036(4) 0.035(4) 0.000(3) 0.005(3) 0.000(3)
C34 0.036(4) 0.023(3) 0.021(3) 0.000(2) -0.001(3) -0.006(3)
C35 0.041(4) 0.036(4) 0.031(4) -0.006(3) 0.006(3) -0.003(3)
C36 0.063(5) 0.049(4) 0.024(4) -0.003(3) 0.006(3) -0.014(4)
C37 0.066(5) 0.051(5) 0.039(5) -0.022(3) 0.019(4) -0.016(4)
C38 0.051(4) 0.040(4) 0.054(5) -0.012(3) 0.024(4) 0.000(3)
C39 0.036(4) 0.038(4) 0.042(4) 0.000(3) 0.007(3) -0.001(3)
C40 0.032(4) 0.030(4) 0.015(3) 0.001(2) 0.001(3) 0.001(3)
C41 0.026(3) 0.034(4) 0.033(4) 0.003(3) -0.001(3) 0.000(3)
C42 0.044(4) 0.035(4) 0.048(4) -0.004(3) 0.005(3) -0.010(3)
C43 0.028(4) 0.043(4) 0.050(5) -0.008(3) 0.003(3) -0.018(3)
C44 0.029(4) 0.048(4) 0.047(4) -0.003(3) 0.006(3) 0.002(3)
C45 0.041(4) 0.023(3) 0.034(4) -0.001(3) 0.007(3) 0.001(3)
C46 0.027(3) 0.024(3) 0.018(3) 0.000(2) 0.000(3) 0.001(3)
C47 0.035(4) 0.042(4) 0.023(3) -0.003(3) 0.006(3) -0.003(3)
C48 0.033(3) 0.041(4) 0.034(4) 0.001(3) -0.005(3) -0.007(3)
C49 0.042(4) 0.035(4) 0.025(3) -0.005(3) -0.006(3) 0.003(3)
C50 0.039(4) 0.039(4) 0.025(4) 0.000(3) 0.004(3) 0.003(3)
C51 0.028(3) 0.025(3) 0.035(4) -0.003(3) 0.000(3) -0.002(3)
C52 0.033(3) 0.022(3) 0.023(3) 0.004(2) 0.005(3) -0.001(3)
C53 0.038(4) 0.032(4) 0.031(4) 0.005(3) -0.001(3) 0.004(3)
C54 0.049(4) 0.033(4) 0.030(4) 0.003(3) 0.012(3) 0.006(3)
C55 0.042(4) 0.034(4) 0.045(5) 0.005(3) 0.022(4) 0.011(3)
C56 0.022(3) 0.039(4) 0.046(4) 0.010(3) -0.003(3) 0.005(3)
C57 0.033(4) 0.028(3) 0.032(4) 0.005(3) 0.004(3) 0.003(3)

loop_
_atom_type_symbol
_atom_type_description
_atom_type_scat_dispersion_real
_atom_type_scat_dispersion_imag
_atom_type_scat_source
C C 0.0033 0.0016 'International Tables Vol C Tables 4.2.6.8 and 6.1.1.4'
H H 0.0000 0.0000 'International Tables Vol C Tables 4.2.6.8 and 6.1.1.4'
N N 0.0061 0.0033 'International Tables Vol C Tables 4.2.6.8 and 6.1.1.4'
Si Si 0.0817 0.0704 'International Tables Vol C Tables 4.2.6.8 and 6.1.1.4'
Rh Rh -1.1178 0.9187 'International Tables Vol C Tables 4.2.6.8 and 6.1.1.4'

loop_
_geom_angle_atom_site_label_1
_geom_angle_atom_site_label_2
_geom_angle_atom_site_label_3
_geom_angle
N1 Rh1 N2 77.96(16)
N1 Rh1 Si1 106.55(12)
N2 Rh1 Si1 100.26(11)
N1 Rh1 Si2 135.99(12)
N2 Rh1 Si2 107.16(12)
Si1 Rh1 Si2 115.00(6)
C34 Si1 C22 107.9(2)
C34 Si1 C28 107.0(2)
C22 Si1 C28 110.0(2)
C34 Si1 Rh1 118.85(18)
C22 Si1 Rh1 107.35(16)
C28 Si1 Rh1 105.59(16)
C52 Si2 C46 109.0(2)
C52 Si2 C40 109.0(2)
C46 Si2 C40 110.7(2)
C52 Si2 Rh1 91.73(17)
C46 Si2 Rh1 120.05(17)
C40 Si2 Rh1 114.15(17)
C9 N1 C6 107.0(4)
C9 N1 Rh1 135.6(3)
C6 N1 Rh1 115.1(3)
C1 N2 C5 119.2(5)
C1 N2 Rh1 126.8(3)
C5 N2 Rh1 113.6(3)
N2 C1 C2 123.7(5)
N2 C1 H1 118.1
C2 C1 H1 118.1
C1 C2 C3 117.2(5)
C1 C2 H2 121.4
C3 C2 H2 121.4
C4 C3 C2 120.9(5)
C4 C3 H3 119.6
C2 C3 H3 119.6
C3 C4 C5 119.5(5)
C3 C4 H4 120.2
C5 C4 H4 120.2
N2 C5 C4 119.5(5)
N2 C5 C6 114.9(5)
C4 C5 C6 125.7(5)
N1 C6 C7 109.9(4)
N1 C6 C5 116.4(4)
C7 C6 C5 133.7(5)
C8 C7 C6 105.4(5)
C8 C7 C10 125.0(5)
C6 C7 C10 129.5(5)
C9 C8 C7 108.7(4)
C9 C8 H8 125.6
C7 C8 H8 125.6
N1 C9 C8 109.0(4)
N1 C9 C16 122.3(4)
C8 C9 C16 128.7(5)
C11 C10 C15 117.3(5)
C11 C10 C7 121.2(5)
C15 C10 C7 121.3(5)
C12 C11 C10 121.8(5)
C12 C11 H11 119.1
C10 C11 H11 119.1
C13 C12 C11 120.8(5)
C13 C12 H12 119.6
C11 C12 H12 119.6
C12 C13 C14 119.1(6)
C12 C13 H13 120.4
C14 C13 H13 120.4
C15 C14 C13 120.1(6)
C15 C14 H14 119.9
C13 C14 H14 119.9
C14 C15 C10 120.8(5)
C14 C15 H15 119.6
C10 C15 H15 119.6
C21 C16 C17 117.6(5)
C21 C16 C9 121.4(5)
C17 C16 C9 121.0(5)
C18 C17 C16 121.4(6)
C18 C17 H17 119.3
C16 C17 H17 119.3
C19 C18 C17 119.4(6)
C19 C18 H18 120.3
C17 C18 H18 120.3
C20 C19 C18 120.8(6)
C20 C19 H19 119.6
C18 C19 H19 119.6
C19 C20 C21 119.9(6)
C19 C20 H20 120.1
C21 C20 H20 120.1
C16 C21 C20 120.9(6)
C16 C21 H21 119.6
C20 C21 H21 119.6
C27 C22 C23 116.9(5)
C27 C22 Si1 122.5(4)
C23 C22 Si1 120.5(4)
C24 C23 C22 121.5(6)
C24 C23 H23 119.3
C22 C23 H23 119.3
C25 C24 C23 120.1(6)
C25 C24 H24 120.0
C23 C24 H24 120.0
C24 C25 C26 120.2(5)
C24 C25 H25 119.9
C26 C25 H25 119.9
C25 C26 C27 119.4(6)
C25 C26 H26 120.3
C27 C26 H26 120.3
C22 C27 C26 121.9(5)
C22 C27 H27 119.1
C26 C27 H27 119.1
C29 C28 C33 116.4(5)
C29 C28 Si1 125.1(4)
C33 C28 Si1 118.4(4)
C30 C29 C28 121.7(5)
C30 C29 H29 119.1
C28 C29 H29 119.1
C31 C30 C29 120.7(6)
C31 C30 H30 119.7
C29 C30 H30 119.7
C30 C31 C32 120.3(6)
C30 C31 H31 119.8
C32 C31 H31 119.8
C31 C32 C33 119.1(6)
C31 C32 H32 120.4
C33 C32 H32 120.4
C32 C33 C28 121.7(6)
C32 C33 H33 119.2
C28 C33 H33 119.2
C35 C34 C39 116.2(5)
C35 C34 Si1 121.5(4)
C39 C34 Si1 122.1(4)
C34 C35 C36 122.2(6)
C34 C35 H35 118.9
C36 C35 H35 118.9
C37 C36 C35 119.8(6)
C37 C36 H36 120.1
C35 C36 H36 120.1
C38 C37 C36 119.4(6)
C38 C37 H37 120.3
C36 C37 H37 120.3
C37 C38 C39 120.4(6)
C37 C38 H38 119.8
C39 C38 H38 119.8
C38 C39 C34 121.9(6)
C38 C39 H39 119.0
C34 C39 H39 119.0
C41 C40 C45 117.7(5)
C41 C40 Si2 121.5(4)
C45 C40 Si2 120.5(4)
C40 C41 C42 120.7(5)
C40 C41 H41 119.6
C42 C41 H41 119.6
C43 C42 C41 120.6(6)
C43 C42 H42 119.7
C41 C42 H42 119.7
C44 C43 C42 119.8(5)
C44 C43 H43 120.1
C42 C43 H43 120.1
C43 C44 C45 119.3(5)
C43 C44 H44 120.3
C45 C44 H44 120.3
C44 C45 C40 121.9(5)
C44 C45 H45 119.1
C40 C45 H45 119.1
C51 C46 C47 117.6(5)
C51 C46 Si2 121.5(4)
C47 C46 Si2 120.7(4)
C48 C47 C46 121.8(5)
C48 C47 H47 119.1
C46 C47 H47 119.1
C49 C48 C47 119.0(5)
C49 C48 H48 120.5
C47 C48 H48 120.5
C48 C49 C50 120.3(5)
C48 C49 H49 119.8
C50 C49 H49 119.8
C51 C50 C49 119.9(5)
C51 C50 H50 120.0
C49 C50 H50 120.0
C50 C51 C46 121.3(5)
C50 C51 H51 119.4
C46 C51 H51 119.4
C57 C52 C53 116.8(5)
C57 C52 Si2 121.1(4)
C53 C52 Si2 122.1(4)
C54 C53 C52 121.6(6)
C54 C53 H53 119.2
C52 C53 H53 119.2
C55 C54 C53 119.8(6)
C55 C54 H54 120.1
C53 C54 H54 120.1
C56 C55 C54 119.8(6)
C56 C55 H55 120.1
C54 C55 H55 120.1
C55 C56 C57 121.2(6)
C55 C56 H56 119.4
C57 C56 H56 119.4
C56 C57 C52 120.8(6)
C56 C57 H57 119.6
C52 C57 H57 119.6

loop_
_geom_bond_atom_site_label_1
_geom_bond_atom_site_label_2
_geom_bond_distance
Rh1 N1 2.039(4)
Rh1 N2 2.154(4)
Rh1 Si1 2.3179(16)
Rh1 Si2 2.3385(16)
Si1 C34 1.883(6)
Si1 C22 1.887(5)
Si1 C28 1.887(6)
Si2 C52 1.880(5)
Si2 C46 1.885(5)
Si2 C40 1.889(5)
N1 C9 1.378(6)
N1 C6 1.382(6)
N2 C1 1.342(6)
N2 C5 1.359(6)
C1 C2 1.364(7)
C1 H1 0.9300
C2 C3 1.379(7)
C2 H2 0.9300
C3 C4 1.365(7)
C3 H3 0.9300
C4 C5 1.399(7)
C4 H4 0.9300
C5 C6 1.448(7)
C6 C7 1.406(7)
C7 C8 1.399(7)
C7 C10 1.487(7)
C8 C9 1.385(7)
C8 H8 0.9300
C9 C16 1.470(7)
C10 C11 1.370(7)
C10 C15 1.394(7)
C11 C12 1.368(8)
C11 H11 0.9300
C12 C13 1.349(8)
C12 H12 0.9300
C13 C14 1.385(8)
C13 H13 0.9300
C14 C15 1.371(8)
C14 H14 0.9300
C15 H15 0.9300
C16 C21 1.383(7)
C16 C17 1.395(7)
C17 C18 1.373(8)
C17 H17 0.9300
C18 C19 1.376(8)
C18 H18 0.9300
C19 C20 1.353(9)
C19 H19 0.9300
C20 C21 1.391(8)
C20 H20 0.9300
C21 H21 0.9300
C22 C27 1.389(7)
C22 C23 1.398(7)
C23 C24 1.390(7)
C23 H23 0.9300
C24 C25 1.364(8)
C24 H24 0.9300
C25 C26 1.384(8)
C25 H25 0.9300
C26 C27 1.390(7)
C26 H26 0.9300
C27 H27 0.9300
C28 C29 1.390(8)
C28 C33 1.406(7)
C29 C30 1.374(8)
C29 H29 0.9300
C30 C31 1.362(8)
C30 H30 0.9300
C31 C32 1.374(8)
C31 H31 0.9300
C32 C33 1.391(8)
C32 H32 0.9300
C33 H33 0.9300
C34 C35 1.383(8)
C34 C39 1.403(7)
C35 C36 1.387(8)
C35 H35 0.9300
C36 C37 1.381(8)
C36 H36 0.9300
C37 C38 1.366(9)
C37 H37 0.9300
C38 C39 1.377(8)
C38 H38 0.9300
C39 H39 0.9300
C40 C41 1.386(7)
C40 C45 1.396(7)
C41 C42 1.384(7)
C41 H41 0.9300
C42 C43 1.380(8)
C42 H42 0.9300
C43 C44 1.377(8)
C43 H43 0.9300
C44 C45 1.383(7)
C44 H44 0.9300
C45 H45 0.9300
C46 C51 1.387(7)
C46 C47 1.393(7)
C47 C48 1.383(8)
C47 H47 0.9300
C48 C49 1.378(7)
C48 H48 0.9300
C49 C50 1.385(7)
C49 H49 0.9300
C50 C51 1.374(7)
C50 H50 0.9300
C51 H51 0.9300
C52 C57 1.396(7)
C52 C53 1.404(7)
C53 C54 1.387(7)
C53 H53 0.9300
C54 C55 1.381(8)
C54 H54 0.9300
C55 C56 1.355(8)
C55 H55 0.9300
C56 C57 1.391(7)
C56 H56 0.9300
C57 H57 0.9300
